data_7220386
loop_
_publ_author_name
'Xie, Ya-Bo'
'Gan, Lei'
'Carolina Sa\~nudo, E.'
'Zheng, Haiyang'
'Zhao, Jiongpeng'
'Zhao, Minjian'
'Wang, Bin'
'Li, Jian-Rong'

_publ_section_title
;
 Tetrazolate--azido--copper(ii) coordination polymers: tuned synthesis,
 structure, and magnetic properties
;
_journal_issue 22
_journal_name_full CrystEngComm
_journal_page_first 4136
_journal_paper_doi 10.1039/C5CE00531K
_journal_volume 17
_journal_year 2015
_chemical_formula_moiety 'C H Cu N7'
_chemical_formula_sum 'C H Cu N7'
_chemical_formula_weight 174.63
_chemical_melting_point ?
_chemical_name_systematic
; 
 ? 
;
_space_group_IT_number 19
_symmetry_cell_setting orthorhombic
_symmetry_space_group_name_Hall 'P 2ac 2ab'
_symmetry_space_group_name_H-M 'P 21 21 21'
_atom_sites_solution_hydrogens geom
_atom_sites_solution_primary direct
_atom_sites_solution_secondary difmap
_audit_creation_method SHELXL-97
_audit_update_record
;
2015-03-04 deposited with the CCDC.
2015-04-22 downloaded from the CCDC.
;
_cell_angle_alpha 90.00
_cell_angle_beta 90.00
_cell_angle_gamma 90.00
_cell_formula_units_Z 4
_cell_length_a 6.7352(13)
_cell_length_b 7.5089(15)
_cell_length_c 9.6823(19)
_cell_measurement_reflns_used 4692
_cell_measurement_temperature 293(2)
_cell_measurement_theta_max 27.50
_cell_measurement_theta_min 3.44
_cell_volume 489.67(17)
_computing_cell_refinement RAPID-AUTO
_computing_data_collection 'RAPID-AUTO (Rigaku, 2004)'
_computing_data_reduction 'CrystalStructure (Rigaku/MSC'2004)'
_computing_molecular_graphics 'SHELXTL (Bruker, 1998)'
_computing_publication_material SHELXTL
_computing_structure_refinement SHELXL-97
_computing_structure_solution SHELXS-97
_diffrn_ambient_temperature 293(2)
_diffrn_detector_area_resol_mean 10.000
_diffrn_measured_fraction_theta_full 1.000
_diffrn_measured_fraction_theta_max 1.000
_diffrn_measurement_device_type 'Rigaku R-AXIS RAPID IP'
_diffrn_measurement_method \w
_diffrn_radiation_monochromator graphite
_diffrn_radiation_source 'fine-focus sealed tube'
_diffrn_radiation_type MoK\a
_diffrn_radiation_wavelength 0.71073
_diffrn_reflns_av_R_equivalents 0.0349
_diffrn_reflns_av_sigmaI/netI 0.0276
_diffrn_reflns_limit_h_max 8
_diffrn_reflns_limit_h_min -8
_diffrn_reflns_limit_k_max 9
_diffrn_reflns_limit_k_min -9
_diffrn_reflns_limit_l_max 12
_diffrn_reflns_limit_l_min -12
_diffrn_reflns_number 4816
_diffrn_reflns_theta_full 27.48
_diffrn_reflns_theta_max 27.48
_diffrn_reflns_theta_min 3.43
_diffrn_standards_decay_% 0
_diffrn_standards_interval_count 0
_diffrn_standards_interval_time 0
_diffrn_standards_number 0
_exptl_absorpt_coefficient_mu 4.353
_exptl_absorpt_correction_T_max 0.4476
_exptl_absorpt_correction_T_min 0.4214
_exptl_absorpt_correction_type multi-scan
_exptl_absorpt_process_details 'ABSCOR (Higashi, 1995)'
_exptl_crystal_colour Brown-black
_exptl_crystal_density_diffrn 2.369
_exptl_crystal_density_meas ?
_exptl_crystal_density_method 'not measured'
_exptl_crystal_description Block
_exptl_crystal_F_000 340
_exptl_crystal_size_max 0.24
_exptl_crystal_size_mid 0.22
_exptl_crystal_size_min 0.22
_refine_diff_density_max 0.230
_refine_diff_density_min -0.464
_refine_diff_density_rms 0.083
_refine_ls_abs_structure_details 'Flack H D (1983), Acta Cryst. A39, 876-881'
_refine_ls_abs_structure_Flack 0.08(2)
_refine_ls_extinction_method none
_refine_ls_goodness_of_fit_ref 1.148
_refine_ls_hydrogen_treatment constr
_refine_ls_matrix_type full
_refine_ls_number_parameters 82
_refine_ls_number_reflns 1117
_refine_ls_number_restraints 0
_refine_ls_restrained_S_all 1.148
_refine_ls_R_factor_all 0.0173
_refine_ls_R_factor_gt 0.0169
_refine_ls_shift/su_max 0.002
_refine_ls_shift/su_mean 0.000
_refine_ls_structure_factor_coef Fsqd
_refine_ls_weighting_details 'calc w=1/[\s^2^(Fo^2^)+(0.0139P)^2^+0.0922P] where P=(Fo^2^+2Fc^2^)/3'
_refine_ls_weighting_scheme calc
_refine_ls_wR_factor_gt 0.0397
_refine_ls_wR_factor_ref 0.0398
_reflns_number_gt 1098
_reflns_number_total 1117
_reflns_threshold_expression I>2sigma(I)
_cod_data_source_file c5ce00531k2.cif
_cod_data_source_block 1
_cod_depositor_comments
;
The following automatic conversions were performed:

'_chemical_melting_point' value 'none' was changed to '?' - the value
is undefined or not given.

'_symmetry_cell_setting' value 'Orthorhombic' changed to
'orthorhombic' according to
/usr/data/users/saulius/crontab/automatic-downloads/rss-feeds/RSC/lib/dictionaries/cif_core.dic
dictionary named 'cif_core.dic' version 2.4.2 from 2011-04-26.

'_exptl_absorpt_correction_type' value 'Multi-scan' changed to
'multi-scan' according to
/usr/data/users/saulius/crontab/automatic-downloads/rss-feeds/RSC/lib/dictionaries/cif_core.dic
dictionary named 'cif_core.dic' version 2.4.2 from 2011-04-26.

'_exptl_crystal_density_meas' value 'none' was changed to '?' - the
value is perceived as not measured.

Automatic conversion script
Id: cif_fix_values 3271 2015-04-21 07:52:19Z andrius 

 Adding full bibliography for 7220386--7220387.cif.
;
_cod_original_sg_symbol_H-M P2(1)2(1)2(1)
_cod_database_code 7220386

loop_
_symmetry_equiv_pos_as_xyz
'x, y, z'
'-x+1/2, -y, z+1/2'
'x+1/2, -y+1/2, -z'
'-x, y+1/2, -z+1/2'

loop_
_atom_site_label
_atom_site_type_symbol
_atom_site_fract_x
_atom_site_fract_y
_atom_site_fract_z
_atom_site_U_iso_or_equiv
_atom_site_adp_type
_atom_site_occupancy
_atom_site_symmetry_multiplicity
_atom_site_calc_flag
_atom_site_refinement_flags
Cu1 Cu 1.08533(4) 1.76779(3) 1.51885(2) 0.01010(8) Uani 1 1 d .
N1 N 1.1648(3) 1.9354(3) 1.6992(2) 0.0178(4) Uani 1 1 d .
N2 N 1.0084(3) 2.0018(3) 1.7669(2) 0.0189(4) Uani 1 1 d .
N3 N 1.0753(3) 2.0993(2) 1.86901(18) 0.0145(4) Uani 1 1 d .
N4 N 1.2754(3) 2.0982(2) 1.87031(19) 0.0139(4) Uani 1 1 d .
N5 N 1.3268(3) 1.6128(2) 1.5260(2) 0.0157(4) Uani 1 1 d .
N6 N 1.3160(3) 1.4494(2) 1.5199(2) 0.0215(4) Uani 1 1 d .
N7 N 1.3088(4) 1.2998(3) 1.5172(3) 0.0465(7) Uani 1 1 d .
C1 C 1.3248(3) 1.9959(3) 1.7641(2) 0.0181(5) Uani 1 1 d .
H1A H 1.4547 1.9698 1.7384 0.022 Uiso 1 1 calc R

loop_
_atom_site_aniso_label
_atom_site_aniso_U_11
_atom_site_aniso_U_22
_atom_site_aniso_U_33
_atom_site_aniso_U_23
_atom_site_aniso_U_13
_atom_site_aniso_U_12
Cu1 0.00818(12) 0.01178(11) 0.01034(11) 0.00188(9) 0.00059(8) 0.00002(9)
N1 0.0174(10) 0.0204(10) 0.0157(9) -0.0085(8) 0.0000(8) 0.0011(8)
N2 0.0146(9) 0.0229(10) 0.0193(11) -0.0073(9) -0.0011(8) 0.0001(8)
N3 0.0107(9) 0.0184(9) 0.0144(8) -0.0050(7) -0.0012(8) -0.0010(8)
N4 0.0104(10) 0.0169(9) 0.0143(8) -0.0048(8) 0.0003(7) 0.0012(8)
N5 0.0109(8) 0.0126(7) 0.0237(9) 0.0031(8) 0.0030(9) -0.0011(7)
N6 0.0170(10) 0.0189(8) 0.0286(10) 0.0017(9) 0.0041(9) 0.0009(7)
N7 0.0466(17) 0.0171(9) 0.076(2) -0.0002(13) 0.0116(15) -0.0026(9)
C1 0.0150(11) 0.0233(12) 0.0160(10) -0.0069(11) 0.0016(10) 0.0025(10)

loop_
_atom_type_symbol
_atom_type_description
_atom_type_scat_dispersion_real
_atom_type_scat_dispersion_imag
_atom_type_scat_source
C C 0.0033 0.0016 'International Tables Vol C Tables 4.2.6.8 and 6.1.1.4'
Cu Cu 0.3201 1.2651 'International Tables Vol C Tables 4.2.6.8 and 6.1.1.4'
N N 0.0061 0.0033 'International Tables Vol C Tables 4.2.6.8 and 6.1.1.4'
H H 0.0000 0.0000 'International Tables Vol C Tables 4.2.6.8 and 6.1.1.4'

loop_
_geom_angle_atom_site_label_1
_geom_angle_atom_site_label_2
_geom_angle_atom_site_label_3
_geom_angle
_geom_angle_site_symmetry_1
_geom_angle_site_symmetry_3
N3 Cu1 N4 166.70(7) 4_748 2_794
N3 Cu1 N5 93.07(7) 4_748 .
N4 Cu1 N5 86.33(8) 2_794 .
N3 Cu1 N5 86.00(7) 4_748 3_488
N4 Cu1 N5 91.52(8) 2_794 3_488
N5 Cu1 N5 166.63(3) . 3_488
N3 Cu1 N1 93.58(8) 4_748 .
N4 Cu1 N1 99.70(8) 2_794 .
N5 Cu1 N1 96.12(8) . .
N5 Cu1 N1 97.25(8) 3_488 .
C1 N1 N2 106.24(17) . .
C1 N1 Cu1 139.69(16) . .
N2 N1 Cu1 114.07(14) . .
N3 N2 N1 107.92(19) . .
N2 N3 N4 110.34(19) . .
N2 N3 Cu1 125.49(16) . 4_758
N4 N3 Cu1 122.91(15) . 4_758
C1 N4 N3 104.31(19) . .
C1 N4 Cu1 137.31(17) . 2_795
N3 N4 Cu1 118.35(15) . 2_795
N6 N5 Cu1 122.01(15) . .
N6 N5 Cu1 119.13(15) . 3_588
Cu1 N5 Cu1 115.97(8) . 3_588
N7 N6 N5 178.3(3) . .
N4 C1 N1 111.2(2) . .
N4 C1 H1A 124.4 . .
N1 C1 H1A 124.4 . .

loop_
_geom_bond_atom_site_label_1
_geom_bond_atom_site_label_2
_geom_bond_distance
_geom_bond_site_symmetry_2
Cu1 N3 1.9875(19) 4_748
Cu1 N4 1.9900(19) 2_794
Cu1 N5 2.0014(18) .
Cu1 N5 2.0059(18) 3_488
Cu1 N1 2.2178(18) .
N1 C1 1.328(3) .
N1 N2 1.337(3) .
N2 N3 1.310(3) .
N3 N4 1.348(3) .
N3 Cu1 1.9875(19) 4_758
N4 C1 1.326(3) .
N4 Cu1 1.9900(19) 2_795
N5 N6 1.230(2) .
N5 Cu1 2.0059(17) 3_588
N6 N7 1.125(3) .
C1 H1A 0.9300 .

loop_
_geom_torsion_atom_site_label_1
_geom_torsion_atom_site_label_2
_geom_torsion_atom_site_label_3
_geom_torsion_atom_site_label_4
_geom_torsion
_geom_torsion_site_symmetry_1
_geom_torsion_site_symmetry_4
N3 Cu1 N1 C1 123.2(3) 4_748 .
N4 Cu1 N1 C1 -57.6(3) 2_794 .
N5 Cu1 N1 C1 29.7(3) . .
N5 Cu1 N1 C1 -150.4(3) 3_488 .
N3 Cu1 N1 N2 -57.87(17) 4_748 .
N4 Cu1 N1 N2 121.35(16) 2_794 .
N5 Cu1 N1 N2 -151.35(16) . .
N5 Cu1 N1 N2 28.54(17) 3_488 .
C1 N1 N2 N3 0.1(3) . .
Cu1 N1 N2 N3 -179.15(13) . .
N1 N2 N3 N4 -0.2(2) . .
N1 N2 N3 Cu1 167.26(15) . 4_758
N2 N3 N4 C1 0.1(2) . .
Cu1 N3 N4 C1 -167.68(14) 4_758 .
N2 N3 N4 Cu1 -178.54(13) . 2_795
Cu1 N3 N4 Cu1 13.7(2) 4_758 2_795
N3 Cu1 N5 N6 37.8(2) 4_748 .
N4 Cu1 N5 N6 -128.9(2) 2_794 .
N5 Cu1 N5 N6 -47.8(3) 3_488 .
N1 Cu1 N5 N6 131.7(2) . .
N3 Cu1 N5 Cu1 -161.62(11) 4_748 3_588
N4 Cu1 N5 Cu1 31.68(11) 2_794 3_588
N5 Cu1 N5 Cu1 112.8(2) 3_488 3_588
N1 Cu1 N5 Cu1 -67.69(12) . 3_588
Cu1 N5 N6 N7 -127(9) . .
Cu1 N5 N6 N7 73(9) 3_588 .
N3 N4 C1 N1 0.0(3) . .
Cu1 N4 C1 N1 178.23(17) 2_795 .
N2 N1 C1 N4 -0.1(3) . .
Cu1 N1 C1 N4 178.93(18) . .
